data_1568153
loop_
_publ_author_name
'Zhou, Xiuquan'
'Kolluru, Venkata Surya Chaitanya'
'Xu, Wenqian'
'Wang, Luqing'
'Chang, Tieyan'
'Chen, Yu-Sheng'
'Yu, Lei'
'Wen, Jianguo'
'Chan, Maria K. Y.'
'Chung, Duck Young'
'Kanatzidis, Mercouri G.'

_publ_section_title
;
 Discovery of chalcogenides structures and compositions using mixed fluxes
;
_journal_issue 7938
_journal_name_full Nature
_journal_page_first 72
_journal_page_last 77
_journal_paper_doi 10.1038/s41586-022-05307-7
_journal_volume 612
_journal_year 2022
_chemical_formula_moiety '0.25(Ba7.56 Cu21.9 O4 Se16)'
_chemical_formula_sum 'Ba1.89 Cu5.56 O Se4'
_chemical_formula_weight 944.54
_space_group_crystal_system orthorhombic
_space_group_IT_number 62
_space_group_name_Hall '-P 2ac 2n'
_space_group_name_H-M_alt 'P n m a'
_atom_sites_solution_hydrogens .
_atom_sites_solution_primary dual
_audit_contact_author_name
;
;
_audit_creation_date 2021-07-27
_audit_creation_method
;
Olex2 1.2
(compiled 2018.05.29 svn.r3508 for OlexSys, GUI svn.r5506)
;
_cell_angle_alpha 90
_cell_angle_beta 90
_cell_angle_gamma 90
_cell_formula_units_Z 4
_cell_length_a 19.354(4)
_cell_length_b 4.2315(9)
_cell_length_c 12.261(3)
_cell_measurement_reflns_used 9542
_cell_measurement_temperature 293(2)
_cell_measurement_theta_max 58.5
_cell_measurement_theta_min 7.0
_cell_volume 1004.1(4)
_computing_molecular_graphics 'Olex2 (Dolomanov et al., 2009)'
_computing_publication_material 'Olex2 (Dolomanov et al., 2009)'
_computing_structure_refinement 'ShelXL (Sheldrick, 2015)'
_computing_structure_solution 'ShelXT (Sheldrick, 2015)'
_diffrn_ambient_temperature 293(2)
_diffrn_measured_fraction_theta_full 0.993
_diffrn_measured_fraction_theta_max 0.988
_diffrn_measurement_device_type 'Bruker APEX-II CCD'
_diffrn_measurement_method '\w scans'
_diffrn_radiation_type MoK\a
_diffrn_radiation_wavelength 0.71073
_diffrn_reflns_av_R_equivalents 0.2944
_diffrn_reflns_av_unetI/netI 0.5106
_diffrn_reflns_Laue_measured_fraction_full 0.993
_diffrn_reflns_Laue_measured_fraction_max 0.988
_diffrn_reflns_limit_h_max 5
_diffrn_reflns_limit_h_min -5
_diffrn_reflns_limit_k_max 16
_diffrn_reflns_limit_k_min -16
_diffrn_reflns_limit_l_max 26
_diffrn_reflns_limit_l_min -21
_diffrn_reflns_number 1522
_diffrn_reflns_point_group_measured_fraction_full 0.993
_diffrn_reflns_point_group_measured_fraction_max 0.988
_diffrn_reflns_theta_full 25.242
_diffrn_reflns_theta_max 29.263
_diffrn_reflns_theta_min 3.486
_diffrn_standards_number 0
_exptl_absorpt_coefficient_mu 33.262
_exptl_absorpt_correction_type none
_exptl_crystal_colour black
_exptl_crystal_density_diffrn 6.248
_exptl_crystal_description needle
_exptl_crystal_F_000 1644
_refine_diff_density_max 0.983
_refine_diff_density_min -1.172
_refine_diff_density_rms 0.296
_refine_ls_extinction_coef 0.00079(6)
_refine_ls_extinction_expression Fc^*^=kFc[1+0.001xFc^2^\l^3^/sin(2\q)]^-1/4^
_refine_ls_extinction_method 'SHELXL-2018/3 (Sheldrick 2018)'
_refine_ls_goodness_of_fit_ref 0.413
_refine_ls_hydrogen_treatment undef
_refine_ls_matrix_type full
_refine_ls_number_parameters 86
_refine_ls_number_reflns 1522
_refine_ls_number_restraints 0
_refine_ls_restrained_S_all 0.413
_refine_ls_R_factor_all 0.1819
_refine_ls_R_factor_gt 0.0413
_refine_ls_shift/su_max 0.085
_refine_ls_shift/su_mean 0.016
_refine_ls_structure_factor_coef Fsqd
_refine_ls_weighting_details 'w=1/[\s^2^(Fo^2^)+(0.0342P)^2^] where P=(Fo^2^+2Fc^2^)/3'
_refine_ls_weighting_scheme calc
_refine_ls_wR_factor_gt 0.0864
_refine_ls_wR_factor_ref 0.1077
_reflns_Friedel_coverage 0.000
_reflns_Friedel_fraction_full .
_reflns_Friedel_fraction_max .
_reflns_number_gt 305
_reflns_number_total 1522
_reflns_threshold_expression 'I > 2\s(I)'
_cod_data_source_file XX_Ba1.89Cu5.53OSe4.cif
_cod_data_source_block XX
_cod_database_code 1568153
_shelx_shelxl_version_number 2018/3
_shelx_space_group_comment
;
The symmetry employed for this shelxl refinement is uniquely defined
by the following loop, which should always be used as a source of
symmetry information in preference to the above space-group names.
They are only intended as comments.
;
_olex2_refinement_description
;
;
_olex2_submission_special_instructions 'No special instructions were received'

loop_
_space_group_symop_operation_xyz
'x, y, z'
'-x+1/2, -y, z+1/2'
'-x, y+1/2, -z'
'x+1/2, -y+1/2, -z+1/2'
'-x, -y, -z'
'x-1/2, y, -z-1/2'
'x, -y-1/2, z'
'-x-1/2, y-1/2, z-1/2'

loop_
_atom_site_label
_atom_site_type_symbol
_atom_site_fract_x
_atom_site_fract_y
_atom_site_fract_z
_atom_site_U_iso_or_equiv
_atom_site_adp_type
_atom_site_occupancy
_atom_site_site_symmetry_order
_atom_site_calc_flag
_atom_site_refinement_flags_posn
_atom_site_refinement_flags_adp
_atom_site_refinement_flags_occupancy
_atom_site_disorder_assembly
_atom_site_disorder_group
Ba01 Ba 0.57872(14) 1.250000 0.07084(17) 0.0342(6) Uani 1 2 d S T P . .
Ba02 Ba 0.90530(19) -0.250000 0.2208(2) 0.0463(13) Uani 0.890(12) 2 d S T P . .
Se03 Se 0.83606(19) 0.250000 0.3918(3) 0.0244(9) Uani 1 2 d S T P . .
Se04 Se 0.5282(2) 1.250000 0.3536(2) 0.0282(9) Uani 1 2 d S T P . .
Se05 Se 0.6693(2) 0.750000 0.5442(3) 0.0263(10) Uani 1 2 d S T P . .
Se06 Se 0.6913(2) 0.750000 0.2030(3) 0.0346(11) Uani 1 2 d S T P . .
Cu07 Cu 0.7592(3) 0.750000 0.3902(4) 0.0404(13) Uani 1 2 d S T P . .
Cu08 Cu 0.7418(3) 0.250000 0.2551(5) 0.0521(16) Uani 1 2 d S T P . .
Cu09 Cu 0.4591(3) 1.250000 0.5196(4) 0.0505(15) Uani 1 2 d S T P . .
Cu0A Cu 0.7385(3) 1.250000 0.5223(5) 0.0523(15) Uani 1 2 d S T P . .
O1 O 0.4987(13) 1.250000 -0.1087(19) 0.043(7) Uani 1 2 d S T P . .
Cu1 Cu 0.6329(4) 0.957(3) 0.3631(5) 0.083(5) Uani 0.583(17) 1 d . . . . .
Cu2 Cu 0.6344(11) 1.250000 0.429(2) 0.082(13) Uani 0.31(3) 2 d S T P . .

loop_
_atom_site_aniso_label
_atom_site_aniso_U_11
_atom_site_aniso_U_22
_atom_site_aniso_U_33
_atom_site_aniso_U_23
_atom_site_aniso_U_13
_atom_site_aniso_U_12
Ba01 0.0469(15) 0.0319(13) 0.0238(10) 0.000 -0.0056(11) 0.000
Ba02 0.075(3) 0.0229(16) 0.0408(18) 0.000 0.0293(17) 0.000
Se03 0.037(2) 0.022(2) 0.0149(16) 0.000 0.0037(17) 0.000
Se04 0.036(2) 0.0297(19) 0.0186(16) 0.000 -0.0013(16) 0.000
Se05 0.037(2) 0.026(2) 0.0157(17) 0.000 0.0001(16) 0.000
Se06 0.054(3) 0.029(2) 0.0213(18) 0.000 -0.0098(18) 0.000
Cu07 0.050(3) 0.040(3) 0.032(2) 0.000 0.007(2) 0.000
Cu08 0.059(4) 0.029(3) 0.069(4) 0.000 -0.027(3) 0.000
Cu09 0.053(3) 0.060(3) 0.039(3) 0.000 0.009(3) 0.000
Cu0A 0.053(4) 0.048(3) 0.056(3) 0.000 0.020(3) 0.000
O1 0.032(15) 0.058(17) 0.038(13) 0.000 0.003(13) 0.000
Cu1 0.049(5) 0.153(11) 0.045(4) 0.052(5) 0.014(3) 0.040(5)
Cu2 0.047(13) 0.08(2) 0.12(2) 0.000 -0.035(14) 0.000

loop_
_atom_type_symbol
_atom_type_description
_atom_type_scat_dispersion_real
_atom_type_scat_dispersion_imag
_atom_type_scat_source
Ba Ba -0.3244 2.2819 'International Tables Vol C Tables 4.2.6.8 and 6.1.1.4'
Cu Cu 0.3201 1.2651 'International Tables Vol C Tables 4.2.6.8 and 6.1.1.4'
O O 0.0106 0.0060 'International Tables Vol C Tables 4.2.6.8 and 6.1.1.4'
Se Se -0.0929 2.2259 'International Tables Vol C Tables 4.2.6.8 and 6.1.1.4'

loop_
_geom_angle_atom_site_label_1
_geom_angle_atom_site_label_2
_geom_angle_atom_site_label_3
_geom_angle
_geom_angle_site_symmetry_1
_geom_angle_site_symmetry_3
Se03 Ba01 Se03 75.23(9) 2_664 2_674
Se03 Ba01 Se04 137.61(6) 2_674 .
Se03 Ba01 Se04 137.61(6) 2_664 .
Se03 Ba01 Cu07 41.07(6) 2_664 2_674
Se03 Ba01 Cu07 41.07(6) 2_674 2_674
Se03 Ba01 Cu08 88.94(11) 2_664 1_565
Se03 Ba01 Cu08 88.94(11) 2_674 1_565
Se03 Ba01 Cu1 129.98(17) 2_674 .
Se03 Ba01 Cu1 129.98(17) 2_664 7_585
Se03 Ba01 Cu1 104.93(16) 2_664 .
Se03 Ba01 Cu1 104.93(16) 2_674 7_585
Se04 Ba01 Cu07 140.94(12) . 2_674
Se04 Ba01 Cu08 70.15(13) . 1_565
Se04 Ba01 Cu1 36.44(12) . .
Se04 Ba01 Cu1 36.44(12) . 7_585
Se06 Ba01 Se03 67.76(9) 1_565 2_674
Se06 Ba01 Se03 67.76(9) . 2_664
Se06 Ba01 Se03 111.83(12) 1_565 2_664
Se06 Ba01 Se03 111.83(12) . 2_674
Se06 Ba01 Se04 73.67(9) . .
Se06 Ba01 Se04 73.67(9) 1_565 .
Se06 Ba01 Se06 75.85(9) 1_565 .
Se06 Ba01 Cu07 75.76(11) . 2_674
Se06 Ba01 Cu07 75.76(11) 1_565 2_674
Se06 Ba01 Cu08 37.94(5) . 1_565
Se06 Ba01 Cu08 37.94(5) 1_565 1_565
Se06 Ba01 Cu1 66.21(18) . 7_585
Se06 Ba01 Cu1 37.72(14) 1_565 7_585
Se06 Ba01 Cu1 37.72(14) . .
Se06 Ba01 Cu1 66.21(18) 1_565 .
Cu07 Ba01 Cu08 70.80(13) 2_674 1_565
Cu07 Ba01 Cu1 107.91(13) 2_674 .
Cu07 Ba01 Cu1 107.91(13) 2_674 7_585
Cu08 Ba01 Cu1 41.70(15) 1_565 7_585
Cu08 Ba01 Cu1 41.70(15) 1_565 .
O1 Ba01 Se03 150.8(5) 5_685 2_664
O1 Ba01 Se03 75.9(4) . 2_664
O1 Ba01 Se03 75.9(4) . 2_674
O1 Ba01 Se03 150.8(5) 5_675 2_674
O1 Ba01 Se03 83.8(4) 5_675 2_664
O1 Ba01 Se03 83.8(4) 5_685 2_674
O1 Ba01 Se04 129.2(5) . .
O1 Ba01 Se04 71.1(5) 5_675 .
O1 Ba01 Se04 71.1(5) 5_685 .
O1 Ba01 Se06 140.4(5) 5_675 1_565
O1 Ba01 Se06 140.4(5) 5_685 .
O1 Ba01 Se06 77.5(5) 5_675 .
O1 Ba01 Se06 77.5(5) 5_685 1_565
O1 Ba01 Se06 138.5(2) . 1_565
O1 Ba01 Se06 138.5(2) . .
O1 Ba01 Cu07 124.5(4) 5_675 2_674
O1 Ba01 Cu07 124.5(4) 5_685 2_674
O1 Ba01 Cu07 89.9(5) . 2_674
O1 Ba01 Cu08 160.7(5) . 1_565
O1 Ba01 Cu08 111.1(5) 5_685 1_565
O1 Ba01 Cu08 111.1(5) 5_675 1_565
O1 Ba01 O1 106.9(9) 5_675 5_685
O1 Ba01 O1 79.5(6) 5_675 .
O1 Ba01 O1 79.5(6) 5_685 .
O1 Ba01 Cu1 74.8(6) 5_675 .
O1 Ba01 Cu1 74.8(6) 5_685 7_585
O1 Ba01 Cu1 104.1(5) 5_675 7_585
O1 Ba01 Cu1 153.9(4) . 7_585
O1 Ba01 Cu1 104.1(5) 5_685 .
O1 Ba01 Cu1 153.9(4) . .
Cu1 Ba01 Cu1 36.8(4) . 7_585
Se03 Ba02 Se03 80.75(10) 1_545 .
Se03 Ba02 Se04 152.31(14) . 6_636
Se03 Ba02 Se04 93.32(7) . 6_646
Se03 Ba02 Se04 152.31(14) 1_545 6_646
Se03 Ba02 Se04 93.32(7) 1_545 6_636
Se03 Ba02 Se05 80.17(9) 1_545 2_654
Se03 Ba02 Se05 80.18(9) . 2_664
Se03 Ba02 Se05 130.29(14) . 2_654
Se03 Ba02 Se05 130.29(14) 1_545 2_664
Se03 Ba02 Cu07 44.71(7) 1_545 1_545
Se03 Ba02 Cu07 44.71(7) . 1_545
Se03 Ba02 Cu09 104.55(7) 1_545 6_636
Se03 Ba02 Cu09 167.81(13) . 6_636
Se03 Ba02 Cu09 137.61(7) . 2_664
Se03 Ba02 Cu09 137.61(7) 1_545 2_664
Se03 Ba02 Cu0A 96.54(13) 1_545 2_664
Se03 Ba02 Cu0A 96.54(13) . 2_664
Se03 Ba02 Cu2 122.8(2) . 2_664
Se03 Ba02 Cu2 122.8(2) 1_545 2_664
Se04 Ba02 Se04 79.39(12) 6_646 6_636
Se04 Ba02 Se05 74.22(9) 6_636 2_654
Se04 Ba02 Se05 74.22(9) 6_646 2_664
Se04 Ba02 Se05 122.27(11) 6_646 2_654
Se04 Ba02 Se05 122.27(11) 6_636 2_664
Se04 Ba02 Cu07 137.92(6) 6_646 1_545
Se04 Ba02 Cu07 137.92(6) 6_636 1_545
Se04 Ba02 Cu09 44.58(7) 6_636 2_664
Se04 Ba02 Cu09 86.83(10) 6_646 6_636
Se04 Ba02 Cu09 39.52(10) 6_636 6_636
Se04 Ba02 Cu09 44.58(7) 6_646 2_664
Se04 Ba02 Cu0A 111.04(11) 6_646 2_664
Se04 Ba02 Cu0A 111.04(11) 6_636 2_664
Se04 Ba02 Cu2 83.2(2) 6_646 2_664
Se04 Ba02 Cu2 83.2(2) 6_636 2_664
Se05 Ba02 Se05 78.22(10) 2_654 2_664
Se05 Ba02 Cu07 92.03(12) 2_654 1_545
Se05 Ba02 Cu07 92.03(12) 2_664 1_545
Se05 Ba02 Cu09 88.16(10) 2_664 6_636
Se05 Ba02 Cu09 42.33(11) 2_654 6_636
Se05 Ba02 Cu09 82.60(10) 2_664 2_664
Se05 Ba02 Cu09 82.60(10) 2_654 2_664
Se05 Ba02 Cu0A 41.49(7) 2_664 2_664
Se05 Ba02 Cu0A 41.49(7) 2_654 2_664
Se05 Ba02 Cu2 43.81(14) 2_654 2_664
Se05 Ba02 Cu2 43.81(14) 2_664 2_664
Cu07 Ba02 Cu09 133.19(12) 1_545 6_636
Cu07 Ba02 Cu09 173.06(16) 1_545 2_664
Cu07 Ba02 Cu0A 77.48(15) 1_545 2_664
Cu07 Ba02 Cu2 114.2(3) 1_545 2_664
Cu09 Ba02 Cu09 42.63(10) 2_664 6_636
Cu09 Ba02 Cu0A 95.58(14) 2_664 2_664
Cu09 Ba02 Cu2 58.9(3) 2_664 2_664
Cu0A Ba02 Cu09 72.13(12) 2_664 6_636
Cu0A Ba02 Cu2 36.7(3) 2_664 2_664
O1 Ba02 Se03 78.0(4) 2_665 1_545
O1 Ba02 Se03 78.0(4) 2_665 .
O1 Ba02 Se04 74.3(4) 2_665 6_646
O1 Ba02 Se04 74.3(4) 2_665 6_636
O1 Ba02 Se05 140.22(10) 2_665 2_664
O1 Ba02 Se05 140.22(10) 2_665 2_654
O1 Ba02 Cu07 95.3(5) 2_665 1_545
O1 Ba02 Cu09 113.6(4) 2_665 6_636
O1 Ba02 Cu09 91.6(5) 2_665 2_664
O1 Ba02 Cu0A 172.8(5) 2_665 2_664
O1 Ba02 Cu2 150.5(6) 2_665 2_664
Cu2 Ba02 Cu09 45.12(19) 2_664 6_636
Ba01 Se03 Ba01 75.23(9) 2_675 2_665
Ba02 Se03 Ba01 79.39(7) . 2_665
Ba02 Se03 Ba01 127.35(13) 1_565 2_665
Ba02 Se03 Ba01 79.39(7) 1_565 2_675
Ba02 Se03 Ba01 127.35(13) . 2_675
Ba02 Se03 Ba02 80.75(10) 1_565 .
Cu07 Se03 Ba01 141.05(16) 1_545 2_675
Cu07 Se03 Ba01 77.25(12) 1_545 2_665
Cu07 Se03 Ba01 77.25(12) . 2_675
Cu07 Se03 Ba01 141.05(16) . 2_665
Cu07 Se03 Ba02 139.56(17) 1_545 1_565
Cu07 Se03 Ba02 72.63(12) 1_545 .
Cu07 Se03 Ba02 139.56(17) . .
Cu07 Se03 Ba02 72.63(12) . 1_565
Cu07 Se03 Cu07 109.7(2) 1_545 .
Cu08 Se03 Ba01 141.16(7) . 2_665
Cu08 Se03 Ba01 141.16(7) . 2_675
Cu08 Se03 Ba02 82.40(16) . .
Cu08 Se03 Ba02 82.40(16) . 1_565
Cu08 Se03 Cu07 64.62(16) . 1_545
Cu08 Se03 Cu07 64.62(15) . .
Cu08 Se03 Cu0A 82.8(2) . 1_545
Cu0A Se03 Ba01 87.36(14) 1_545 2_675
Cu0A Se03 Ba01 87.36(14) 1_545 2_665
Cu0A Se03 Ba02 136.71(9) 1_545 .
Cu0A Se03 Ba02 136.71(9) 1_545 1_565
Cu0A Se03 Cu07 64.26(15) 1_545 .
Cu0A Se03 Cu07 64.26(15) 1_545 1_545
Ba02 Se04 Ba01 85.95(9) 6_566 .
Ba02 Se04 Ba01 85.95(9) 6_576 .
Ba02 Se04 Ba02 79.39(12) 6_566 6_576
Cu09 Se04 Ba01 122.83(11) 5_676 .
Cu09 Se04 Ba01 122.83(11) 5_686 .
Cu09 Se04 Ba01 162.4(2) . .
Cu09 Se04 Ba02 80.52(14) . 6_576
Cu09 Se04 Ba02 73.56(12) 5_676 6_566
Cu09 Se04 Ba02 137.90(18) 5_686 6_566
Cu09 Se04 Ba02 73.56(12) 5_686 6_576
Cu09 Se04 Ba02 137.90(18) 5_676 6_576
Cu09 Se04 Ba02 80.52(14) . 6_566
Cu09 Se04 Cu09 63.82(14) . 5_676
Cu09 Se04 Cu09 63.82(14) . 5_686
Cu09 Se04 Cu09 106.71(19) 5_686 5_676
Cu1 Se04 Ba01 79.40(17) 7_585 .
Cu1 Se04 Ba01 79.40(17) . .
Cu1 Se04 Ba02 163.4(2) . 6_576
Cu1 Se04 Ba02 107.0(3) . 6_566
Cu1 Se04 Ba02 107.0(3) 7_585 6_576
Cu1 Se04 Ba02 163.4(2) 7_585 6_566
Cu1 Se04 Cu09 115.3(2) . .
Cu1 Se04 Cu09 108.1(3) . 5_686
Cu1 Se04 Cu09 58.2(2) . 5_676
Cu1 Se04 Cu09 58.2(2) 7_585 5_686
Cu1 Se04 Cu09 108.1(3) 7_585 5_676
Cu1 Se04 Cu09 115.3(2) 7_585 .
Cu1 Se04 Cu1 62.9(6) 7_585 .
Cu2 Se04 Ba01 98.5(8) . .
Cu2 Se04 Ba02 140.19(8) . 6_566
Cu2 Se04 Ba02 140.19(8) . 6_576
Cu2 Se04 Cu09 99.1(8) . .
Cu2 Se04 Cu09 70.9(4) . 5_686
Cu2 Se04 Cu09 70.9(4) . 5_676
Cu2 Se04 Cu1 37.2(4) . .
Cu2 Se04 Cu1 37.2(4) . 7_585
Ba02 Se05 Ba02 78.22(11) 2_665 2_655
Cu07 Se05 Ba02 140.03(7) . 2_655
Cu07 Se05 Ba02 140.03(7) . 2_665
Cu07 Se05 Cu09 115.2(2) . 5_676
Cu07 Se05 Cu2 77.3(6) . 1_545
Cu07 Se05 Cu2 77.3(6) . .
Cu09 Se05 Ba02 77.49(13) 5_676 2_655
Cu09 Se05 Ba02 77.49(13) 5_676 2_665
Cu09 Se05 Cu2 66.1(4) 5_676 1_545
Cu09 Se05 Cu2 66.1(4) 5_676 .
Cu0A Se05 Ba02 145.86(17) . 2_655
Cu0A Se05 Ba02 76.57(12) . 2_665
Cu0A Se05 Ba02 76.57(12) 1_545 2_655
Cu0A Se05 Ba02 145.86(17) 1_545 2_665
Cu0A Se05 Cu07 63.96(15) . .
Cu0A Se05 Cu07 63.96(15) 1_545 .
Cu0A Se05 Cu09 118.38(15) . 5_676
Cu0A Se05 Cu09 118.38(15) 1_545 5_676
Cu0A Se05 Cu0A 114.3(3) . 1_545
Cu0A Se05 Cu2 53.4(4) 1_545 1_545
Cu0A Se05 Cu2 139.0(7) . 1_545
Cu0A Se05 Cu2 53.4(4) . .
Cu0A Se05 Cu2 139.0(7) 1_545 .
Cu1 Se05 Ba02 132.6(3) 7_575 2_665
Cu1 Se05 Ba02 132.6(3) . 2_655
Cu1 Se05 Ba02 103.4(2) 7_575 2_655
Cu1 Se05 Ba02 103.4(2) . 2_665
Cu1 Se05 Cu07 62.34(19) . .
Cu1 Se05 Cu07 62.34(19) 7_575 .
Cu1 Se05 Cu09 57.5(2) . 5_676
Cu1 Se05 Cu09 57.5(2) 7_575 5_676
Cu1 Se05 Cu0A 110.5(3) 7_575 .
Cu1 Se05 Cu0A 76.1(3) . .
Cu1 Se05 Cu0A 76.1(3) 7_575 1_545
Cu1 Se05 Cu0A 110.5(3) . 1_545
Cu1 Se05 Cu1 41.2(6) 7_575 .
Cu1 Se05 Cu2 33.5(5) . .
Cu1 Se05 Cu2 33.5(5) 7_575 1_545
Cu1 Se05 Cu2 74.4(7) 7_575 .
Cu1 Se05 Cu2 74.4(7) . 1_545
Cu2 Se05 Ba02 138.0(6) . 2_655
Cu2 Se05 Ba02 74.3(6) 1_545 2_655
Cu2 Se05 Ba02 74.3(6) . 2_665
Cu2 Se05 Ba02 138.0(6) 1_545 2_665
Cu2 Se05 Cu2 107.0(9) 1_545 .
Ba01 Se06 Ba01 75.85(9) 1_545 .
Cu07 Se06 Ba01 136.28(10) . .
Cu07 Se06 Ba01 136.28(10) . 1_545
Cu08 Se06 Ba01 80.94(13) . 1_545
Cu08 Se06 Ba01 80.94(13) 1_565 .
Cu08 Se06 Ba01 156.73(17) . .
Cu08 Se06 Ba01 156.73(17) 1_565 1_545
Cu08 Se06 Cu07 64.51(15) . .
Cu08 Se06 Cu07 64.51(15) 1_565 .
Cu08 Se06 Cu08 122.2(3) . 1_565
Cu08 Se06 Cu0A 90.80(19) . 2_674
Cu08 Se06 Cu0A 90.80(19) 1_565 2_674
Cu08 Se06 Cu1 70.1(3) . 7_575
Cu08 Se06 Cu1 106.8(3) . .
Cu08 Se06 Cu1 106.8(3) 1_565 7_575
Cu08 Se06 Cu1 70.1(3) 1_565 .
Cu0A Se06 Ba01 85.98(13) 2_674 1_545
Cu0A Se06 Ba01 85.98(13) 2_674 .
Cu0A Se06 Cu07 118.7(2) 2_674 .
Cu1 Se06 Ba01 82.19(17) . .
Cu1 Se06 Ba01 107.9(3) 7_575 .
Cu1 Se06 Ba01 107.9(3) . 1_545
Cu1 Se06 Ba01 82.19(17) 7_575 1_545
Cu1 Se06 Cu07 61.9(2) . .
Cu1 Se06 Cu07 61.9(2) 7_575 .
Cu1 Se06 Cu0A 158.8(3) 7_575 2_674
Cu1 Se06 Cu0A 158.8(3) . 2_674
Cu1 Se06 Cu1 42.2(5) . 7_575
Ba02 Cu07 Ba01 71.50(11) 1_565 2_675
Se03 Cu07 Ba01 61.68(13) 1_565 2_675
Se03 Cu07 Ba01 61.68(13) . 2_675
Se03 Cu07 Ba02 62.65(13) . 1_565
Se03 Cu07 Ba02 62.65(13) 1_565 1_565
Se03 Cu07 Se03 109.7(2) . 1_565
Se03 Cu07 Se06 106.98(16) . .
Se03 Cu07 Se06 106.98(16) 1_565 .
Se03 Cu07 Cu08 135.6(3) . 1_565
Se03 Cu07 Cu08 135.6(3) 1_565 .
Se03 Cu07 Cu08 55.72(12) . .
Se03 Cu07 Cu08 55.72(12) 1_565 1_565
Se03 Cu07 Cu0A 55.85(13) . 1_545
Se03 Cu07 Cu0A 136.3(3) . .
Se03 Cu07 Cu0A 136.3(3) 1_565 1_545
Se03 Cu07 Cu0A 55.86(13) 1_565 .
Se03 Cu07 Cu1 105.4(3) 1_565 .
Se03 Cu07 Cu1 144.3(3) . .
Se03 Cu07 Cu1 144.3(3) 1_565 7_575
Se03 Cu07 Cu1 105.4(3) . 7_575
Se05 Cu07 Ba01 97.46(17) . 2_675
Se05 Cu07 Ba02 169.0(2) . 1_565
Se05 Cu07 Se03 112.62(14) . 1_565
Se05 Cu07 Se03 112.61(14) . .
Se05 Cu07 Se06 107.6(2) . .
Se05 Cu07 Cu08 111.47(18) . .
Se05 Cu07 Cu08 111.47(18) . 1_565
Se05 Cu07 Cu0A 57.15(13) . 1_545
Se05 Cu07 Cu0A 57.14(13) . .
Se05 Cu07 Cu1 57.35(18) . 7_575
Se05 Cu07 Cu1 57.35(18) . .
Se06 Cu07 Ba01 155.0(2) . 2_675
Se06 Cu07 Ba02 83.46(17) . 1_565
Se06 Cu07 Cu08 53.66(14) . 1_565
Se06 Cu07 Cu08 53.66(14) . .
Se06 Cu07 Cu0A 116.61(18) . .
Se06 Cu07 Cu0A 116.61(18) . 1_545
Cu08 Cu07 Ba01 116.99(14) 1_565 2_675
Cu08 Cu07 Ba01 116.99(14) . 2_675
Cu08 Cu07 Ba02 74.79(17) . 1_565
Cu08 Cu07 Ba02 74.78(17) 1_565 1_565
Cu08 Cu07 Cu08 102.7(3) . 1_565
Cu0A Cu07 Ba01 77.00(17) 1_545 2_675
Cu0A Cu07 Ba01 77.00(17) . 2_675
Cu0A Cu07 Ba02 118.39(14) 1_545 1_565
Cu0A Cu07 Ba02 118.39(14) . 1_565
Cu0A Cu07 Cu08 74.67(13) 1_545 .
Cu0A Cu07 Cu08 164.3(2) 1_545 1_565
Cu0A Cu07 Cu08 164.3(2) . .
Cu0A Cu07 Cu08 74.67(13) . 1_565
Cu0A Cu07 Cu0A 103.5(3) 1_545 .
Cu1 Cu07 Ba01 146.7(3) . 2_675
Cu1 Cu07 Ba01 146.7(3) 7_575 2_675
Cu1 Cu07 Ba02 132.6(2) . 1_565
Cu1 Cu07 Ba02 132.6(2) 7_575 1_565
Cu1 Cu07 Se06 55.0(2) . .
Cu1 Cu07 Se06 55.0(2) 7_575 .
Cu1 Cu07 Cu08 93.9(3) 7_575 1_565
Cu1 Cu07 Cu08 63.0(2) . 1_565
Cu1 Cu07 Cu08 63.0(2) 7_575 .
Cu1 Cu07 Cu08 93.9(3) . .
Cu1 Cu07 Cu0A 101.5(3) 7_575 .
Cu1 Cu07 Cu0A 71.0(3) 7_575 1_545
Cu1 Cu07 Cu0A 101.5(3) . 1_545
Cu1 Cu07 Cu0A 71.0(3) . .
Cu1 Cu07 Cu1 39.1(5) 7_575 .
Ba02 Cu08 Ba01 127.45(13) 1_565 1_545
Ba02 Cu08 Ba01 127.45(13) . 1_545
Ba02 Cu08 Ba02 67.09(12) 1_565 .
Se03 Cu08 Ba01 173.0(3) . 1_545
Se03 Cu08 Ba02 57.72(13) . .
Se03 Cu08 Ba02 57.72(13) . 1_565
Se03 Cu08 Cu07 59.66(14) . .
Se03 Cu08 Cu07 59.66(14) . 1_545
Se03 Cu08 Cu1 103.6(2) . 7_575
Se03 Cu08 Cu1 103.6(2) . 1_545
Se03 Cu08 Cu2 91.7(5) . 1_545
Se06 Cu08 Ba01 61.12(14) 1_545 1_545
Se06 Cu08 Ba01 61.13(14) . 1_545
Se06 Cu08 Ba02 79.71(13) . 1_565
Se06 Cu08 Ba02 79.71(13) 1_545 .
Se06 Cu08 Ba02 142.1(2) 1_545 1_565
Se06 Cu08 Ba02 142.1(2) . .
Se06 Cu08 Se03 118.48(14) . .
Se06 Cu08 Se03 118.48(14) 1_545 .
Se06 Cu08 Se06 122.2(3) . 1_545
Se06 Cu08 Cu07 153.6(3) 1_545 .
Se06 Cu08 Cu07 61.84(13) 1_545 1_545
Se06 Cu08 Cu07 153.6(3) . 1_545
Se06 Cu08 Cu07 61.84(13) . .
Se06 Cu08 Cu1 55.2(3) . 7_575
Se06 Cu08 Cu1 102.1(3) . 1_545
Se06 Cu08 Cu1 102.1(3) 1_545 7_575
Se06 Cu08 Cu1 55.2(3) 1_545 1_545
Se06 Cu08 Cu2 84.7(3) 1_545 1_545
Se06 Cu08 Cu2 84.7(3) . 1_545
Cu07 Cu08 Ba01 117.17(15) 1_545 1_545
Cu07 Cu08 Ba01 117.17(15) . 1_545
Cu07 Cu08 Ba02 62.17(13) 1_545 .
Cu07 Cu08 Ba02 113.36(18) . .
Cu07 Cu08 Ba02 113.36(18) 1_545 1_565
Cu07 Cu08 Ba02 62.17(13) . 1_565
Cu07 Cu08 Cu07 102.7(3) . 1_545
Cu07 Cu08 Cu1 56.9(2) . 7_575
Cu07 Cu08 Cu1 56.9(2) 1_545 1_545
Cu07 Cu08 Cu1 98.7(3) . 1_545
Cu07 Cu08 Cu1 98.7(3) 1_545 7_575
Cu07 Cu08 Cu2 69.4(3) . 1_545
Cu07 Cu08 Cu2 69.4(3) 1_545 1_545
Cu1 Cu08 Ba01 70.16(18) 7_575 1_545
Cu1 Cu08 Ba01 70.16(18) 1_545 1_545
Cu1 Cu08 Ba02 115.60(19) 1_545 .
Cu1 Cu08 Ba02 115.6(2) 7_575 1_565
Cu1 Cu08 Ba02 157.7(3) 1_545 1_565
Cu1 Cu08 Ba02 157.7(3) 7_575 .
Cu1 Cu08 Cu1 53.0(5) 1_545 7_575
Cu1 Cu08 Cu2 29.5(3) 1_545 1_545
Cu1 Cu08 Cu2 29.5(3) 7_575 1_545
Cu2 Cu08 Ba01 81.3(5) 1_545 1_545
Cu2 Cu08 Ba02 130.9(3) 1_545 .
Cu2 Cu08 Ba02 130.9(3) 1_545 1_565
Ba02 Cu09 Ba02 137.37(10) 2_665 6_566
Se04 Cu09 Ba02 99.9(2) . 2_665
Se04 Cu09 Ba02 61.85(13) 5_676 2_665
Se04 Cu09 Ba02 92.08(8) 5_676 6_566
Se04 Cu09 Ba02 61.85(13) 5_686 2_665
Se04 Cu09 Ba02 59.95(12) . 6_566
Se04 Cu09 Ba02 159.36(16) 5_686 6_566
Se04 Cu09 Se04 106.71(19) 5_686 5_676
Se04 Cu09 Se04 116.18(14) . 5_686
Se04 Cu09 Se04 116.18(14) . 5_676
Se04 Cu09 Se05 105.9(2) . 5_676
Se04 Cu09 Cu09 61.75(19) . 5_686
Se04 Cu09 Cu09 61.75(19) . 5_676
Se04 Cu09 Cu09 54.43(13) 5_676 5_676
Se04 Cu09 Cu09 54.43(13) 5_686 5_686
Se04 Cu09 Cu09 133.0(3) 5_676 5_686
Se04 Cu09 Cu09 133.0(3) 5_686 5_676
Se04 Cu09 Cu1 152.9(3) . 5_676
Se04 Cu09 Cu1 152.9(3) . 3_656
Se04 Cu09 Cu2 48.2(4) 5_676 5_676
Se04 Cu09 Cu2 121.6(6) 5_676 5_686
Se04 Cu09 Cu2 48.2(4) 5_686 5_686
Se04 Cu09 Cu2 122.2(6) . 5_676
Se04 Cu09 Cu2 121.6(6) 5_686 5_676
Se04 Cu09 Cu2 122.2(6) . 5_686
Se05 Cu09 Ba02 154.2(2) 5_676 2_665
Se05 Cu09 Ba02 60.18(12) 5_676 6_566
Se05 Cu09 Se04 105.42(16) 5_676 5_676
Se05 Cu09 Se04 105.42(16) 5_676 5_686
Se05 Cu09 Cu09 120.6(2) 5_676 5_676
Se05 Cu09 Cu09 120.6(2) 5_676 5_686
Se05 Cu09 Cu2 57.4(4) 5_676 5_676
Se05 Cu09 Cu2 57.4(4) 5_676 5_686
Cu09 Cu09 Ba02 72.1(2) 5_686 2_665
Cu09 Cu09 Ba02 65.28(18) 5_676 6_566
Cu09 Cu09 Ba02 117.7(2) 5_686 6_566
Cu09 Cu09 Ba02 72.1(2) 5_676 2_665
Cu09 Cu09 Cu09 103.9(4) 5_686 5_676
Cu09 Cu09 Cu2 175.6(5) 5_686 5_676
Cu09 Cu09 Cu2 80.2(4) 5_686 5_686
Cu09 Cu09 Cu2 175.6(5) 5_676 5_686
Cu09 Cu09 Cu2 80.2(4) 5_676 5_676
Cu1 Cu09 Ba02 117.3(2) 3_656 6_566
Cu1 Cu09 Ba02 97.3(2) 5_676 2_665
Cu1 Cu09 Ba02 97.3(2) 3_656 2_665
Cu1 Cu09 Ba02 93.3(3) 5_676 6_566
Cu1 Cu09 Se04 55.6(2) 5_676 5_676
Cu1 Cu09 Se04 90.5(3) 5_676 5_686
Cu1 Cu09 Se04 90.5(3) 3_656 5_676
Cu1 Cu09 Se04 55.6(2) 3_656 5_686
Cu1 Cu09 Se05 58.9(2) 3_656 5_676
Cu1 Cu09 Se05 58.9(2) 5_676 5_676
Cu1 Cu09 Cu09 144.5(4) 5_676 5_686
Cu1 Cu09 Cu09 144.5(4) 3_656 5_676
Cu1 Cu09 Cu09 104.6(3) 5_676 5_676
Cu1 Cu09 Cu09 104.6(3) 3_656 5_686
Cu1 Cu09 Cu1 41.9(5) 5_676 3_656
Cu1 Cu09 Cu2 71.0(6) 3_656 5_676
Cu1 Cu09 Cu2 31.3(5) 3_656 5_686
Cu1 Cu09 Cu2 71.0(6) 5_676 5_686
Cu1 Cu09 Cu2 31.3(5) 5_676 5_676
Cu2 Cu09 Ba02 108.1(5) 5_676 2_665
Cu2 Cu09 Ba02 114.4(5) 5_686 6_566
Cu2 Cu09 Ba02 65.3(6) 5_676 6_566
Cu2 Cu09 Ba02 108.1(5) 5_686 2_665
Cu2 Cu09 Cu2 95.7(7) 5_676 5_686
Se03 Cu0A Ba02 179.1(3) 1_565 2_665
Se03 Cu0A Se05 118.35(14) 1_565 .
Se03 Cu0A Se05 118.35(14) 1_565 1_565
Se03 Cu0A Se06 98.7(2) 1_565 2_675
Se03 Cu0A Cu07 59.89(14) 1_565 1_565
Se03 Cu0A Cu07 59.89(14) 1_565 .
Se05 Cu0A Ba02 61.93(13) 1_565 2_665
Se05 Cu0A Ba02 61.93(13) . 2_665
Se05 Cu0A Se05 114.3(3) 1_565 .
Se05 Cu0A Se06 100.78(17) 1_565 2_675
Se05 Cu0A Se06 100.78(17) . 2_675
Se05 Cu0A Cu07 58.89(12) 1_565 1_565
Se05 Cu0A Cu07 143.4(3) 1_565 .
Se05 Cu0A Cu07 143.4(3) . 1_565
Se05 Cu0A Cu07 58.89(12) . .
Se06 Cu0A Ba02 80.33(16) 2_675 2_665
Se06 Cu0A Cu07 115.75(18) 2_675 .
Se06 Cu0A Cu07 115.75(18) 2_675 1_565
Cu07 Cu0A Ba02 120.50(14) 1_565 2_665
Cu07 Cu0A Ba02 120.50(14) . 2_665
Cu07 Cu0A Cu07 103.5(3) 1_565 .
Cu2 Cu0A Ba02 70.8(8) . 2_665
Cu2 Cu0A Se03 110.2(8) . 1_565
Cu2 Cu0A Se05 65.8(3) . .
Cu2 Cu0A Se05 65.8(3) . 1_565
Cu2 Cu0A Se06 151.1(8) . 2_675
Cu2 Cu0A Cu07 80.4(5) . 1_565
Cu2 Cu0A Cu07 80.4(5) . .
Ba01 O1 Ba01 100.5(6) 5_685 .
Ba01 O1 Ba01 106.9(9) 5_675 5_685
Ba01 O1 Ba01 100.5(6) 5_675 .
Ba01 O1 Ba02 120.7(5) 5_675 2_664
Ba01 O1 Ba02 103.3(8) . 2_664
Ba01 O1 Ba02 120.7(5) 5_685 2_664
Se04 Cu1 Ba01 64.16(15) . .
Se04 Cu1 Se05 117.9(3) . .
Se04 Cu1 Se06 123.0(3) . .
Se04 Cu1 Cu07 167.4(6) . .
Se04 Cu1 Cu08 112.9(3) . 1_565
Se04 Cu1 Cu09 66.2(2) . 5_676
Se04 Cu1 Cu1 58.5(3) . 7_585
Se05 Cu1 Ba01 177.5(4) . .
Se05 Cu1 Cu07 60.31(19) . .
Se05 Cu1 Cu08 111.5(3) . 1_565
Se06 Cu1 Ba01 60.09(14) . .
Se06 Cu1 Se05 117.6(3) . .
Se06 Cu1 Cu07 63.1(2) . .
Se06 Cu1 Cu08 54.75(16) . 1_565
Se06 Cu1 Cu09 133.2(5) . 5_676
Se06 Cu1 Cu1 111.1(2) . 7_585
Cu07 Cu1 Ba01 118.0(2) . .
Cu07 Cu1 Cu08 60.11(19) . 1_565
Cu08 Cu1 Ba01 68.14(16) 1_565 .
Cu09 Cu1 Ba01 117.0(3) 5_676 .
Cu09 Cu1 Se05 63.6(2) 5_676 .
Cu09 Cu1 Cu07 119.0(3) 5_676 .
Cu09 Cu1 Cu08 171.6(5) 5_676 1_565
Cu09 Cu1 Cu1 110.9(3) 5_676 7_585
Cu1 Cu1 Ba01 71.62(18) 7_585 .
Cu1 Cu1 Ba01 108.38(18) 7_575 .
Cu1 Cu1 Se04 121.5(3) 7_575 .
Cu1 Cu1 Se05 110.6(3) 7_585 .
Cu1 Cu1 Se05 69.4(3) 7_575 .
Cu1 Cu1 Se06 68.9(2) 7_575 .
Cu1 Cu1 Cu07 109.5(3) 7_585 .
Cu1 Cu1 Cu07 70.5(3) 7_575 .
Cu1 Cu1 Cu08 116.5(2) 7_575 1_565
Cu1 Cu1 Cu08 63.5(2) 7_585 1_565
Cu1 Cu1 Cu09 69.1(3) 7_575 5_676
Cu1 Cu1 Cu1 180.0 7_575 7_585
Cu2 Cu1 Ba01 103.8(11) . .
Cu2 Cu1 Se04 66.8(8) . .
Cu2 Cu1 Se05 78.6(9) . .
Cu2 Cu1 Se06 137.2(13) . .
Cu2 Cu1 Cu07 101.1(9) . .
Cu2 Cu1 Cu08 82.6(12) . 1_565
Cu2 Cu1 Cu09 89.6(10) . 5_676
Cu2 Cu1 Cu1 146.9(11) . 7_575
Cu2 Cu1 Cu1 33.1(11) . 7_585
Se04 Cu2 Ba02 102.1(9) . 2_665
Se04 Cu2 Se05 117.0(6) . 1_565
Se04 Cu2 Se05 117.0(6) . .
Se04 Cu2 Cu08 110.0(11) . 1_565
Se04 Cu2 Cu09 60.8(4) . 5_686
Se04 Cu2 Cu09 60.8(4) . 5_676
Se04 Cu2 Cu0A 174.7(15) . .
Se05 Cu2 Ba02 61.9(6) . 2_665
Se05 Cu2 Ba02 61.9(6) 1_565 2_665
Se05 Cu2 Se05 107.0(9) 1_565 .
Se05 Cu2 Cu08 101.8(6) . 1_565
Se05 Cu2 Cu08 101.8(6) 1_565 1_565
Se05 Cu2 Cu09 56.5(3) . 5_676
Se05 Cu2 Cu09 129.8(12) 1_565 5_676
Se05 Cu2 Cu09 56.5(3) 1_565 5_686
Se05 Cu2 Cu09 129.8(12) . 5_686
Cu08 Cu2 Ba02 147.8(7) 1_565 2_665
Cu09 Cu2 Ba02 69.6(6) 5_676 2_665
Cu09 Cu2 Ba02 69.6(6) 5_686 2_665
Cu09 Cu2 Cu08 126.9(6) 5_686 1_565
Cu09 Cu2 Cu08 126.9(6) 5_676 1_565
Cu09 Cu2 Cu09 95.7(7) 5_676 5_686
Cu0A Cu2 Ba02 72.6(7) . 2_665
Cu0A Cu2 Se05 60.8(5) . .
Cu0A Cu2 Se05 60.8(5) . 1_565
Cu0A Cu2 Cu08 75.3(7) . 1_565
Cu0A Cu2 Cu09 116.3(8) . 5_686
Cu0A Cu2 Cu09 116.3(8) . 5_676
Cu1 Cu2 Ba02 122.0(11) 7_585 2_665
Cu1 Cu2 Ba02 122.0(11) . 2_665
Cu1 Cu2 Se04 76.0(9) 7_585 .
Cu1 Cu2 Se04 76.0(9) . .
Cu1 Cu2 Se05 67.9(5) 7_585 1_565
Cu1 Cu2 Se05 166.3(13) 7_585 .
Cu1 Cu2 Se05 67.9(5) . .
Cu1 Cu2 Se05 166.3(13) . 1_565
Cu1 Cu2 Cu08 67.9(12) 7_585 1_565
Cu1 Cu2 Cu08 67.9(12) . 1_565
Cu1 Cu2 Cu09 59.1(6) . 5_676
Cu1 Cu2 Cu09 136.8(11) 7_585 5_676
Cu1 Cu2 Cu09 59.1(6) 7_585 5_686
Cu1 Cu2 Cu09 136.8(11) . 5_686
Cu1 Cu2 Cu0A 106.7(9) 7_585 .
Cu1 Cu2 Cu0A 106.7(9) . .
Cu1 Cu2 Cu1 114(2) 7_585 .

loop_
_geom_bond_atom_site_label_1
_geom_bond_atom_site_label_2
_geom_bond_distance
_geom_bond_site_symmetry_2
Ba01 Se03 3.466(3) 2_664
Ba01 Se03 3.466(3) 2_674
Ba01 Se04 3.602(4) .
Ba01 Se06 3.442(4) 1_565
Ba01 Se06 3.442(4) .
Ba01 Cu07 3.840(6) 2_674
Ba01 Cu08 3.882(6) 1_565
Ba01 O1 2.69(2) .
Ba01 O1 2.634(15) 5_675
Ba01 O1 2.634(15) 5_685
Ba01 Cu1 3.934(6) .
Ba01 Cu1 3.934(6) 7_585
Ba02 Se03 3.266(3) 1_545
Ba02 Se03 3.266(3) .
Ba02 Se04 3.312(4) 6_646
Ba02 Se04 3.312(4) 6_636
Ba02 Se05 3.354(4) 2_654
Ba02 Se05 3.354(4) 2_664
Ba02 Cu07 3.509(6) 1_545
Ba02 Cu09 3.774(5) 6_636
Ba02 Cu09 3.603(6) 2_664
Ba02 Cu0A 3.697(7) 2_664
Ba02 O1 2.80(2) 2_665
Ba02 Cu2 3.66(3) 2_664
Se03 Cu07 2.587(4) 1_545
Se03 Cu07 2.587(4) .
Se03 Cu08 2.477(6) .
Se03 Cu0A 2.475(6) 1_545
Se04 Cu09 2.435(6) .
Se04 Cu09 2.637(3) 5_686
Se04 Cu09 2.637(3) 5_676
Se04 Cu1 2.378(8) .
Se04 Cu1 2.378(8) 7_585
Se04 Cu2 2.25(2) .
Se05 Cu07 2.567(6) .
Se05 Cu09 2.603(7) 5_676
Se05 Cu0A 2.518(4) .
Se05 Cu0A 2.519(4) 1_545
Se05 Cu1 2.488(6) .
Se05 Cu1 2.488(6) 7_575
Se05 Cu2 2.631(16) .
Se05 Cu2 2.631(16) 1_545
Se06 Cu07 2.645(7) .
Se06 Cu08 2.417(3) 1_565
Se06 Cu08 2.417(3) .
Se06 Cu0A 2.599(7) 2_674
Se06 Cu1 2.429(9) .
Se06 Cu1 2.430(9) 7_575
Cu07 Cu08 2.708(5) .
Cu07 Cu08 2.708(5) 1_565
Cu07 Cu0A 2.694(5) .
Cu07 Cu0A 2.694(5) 1_545
Cu07 Cu1 2.617(8) .
Cu07 Cu1 2.617(8) 7_575
Cu08 Cu1 2.782(10) 1_545
Cu08 Cu1 2.782(10) 7_575
Cu08 Cu2 2.98(3) 1_545
Cu09 Cu09 2.687(7) 5_686
Cu09 Cu09 2.687(7) 5_676
Cu09 Cu1 2.449(8) 5_676
Cu09 Cu1 2.449(8) 3_656
Cu09 Cu2 2.854(17) 5_676
Cu09 Cu2 2.854(16) 5_686
Cu0A Cu2 2.32(2) .
Cu1 Cu1 1.75(2) 7_575
Cu1 Cu1 2.48(2) 7_585
Cu1 Cu2 1.481(15) .
